data_7103949
loop_
_publ_author_name
'Bette, Virginie'
'Mortreux, Andr\'e'
'Lehmann, Christian W.'
'Carpentier, Jean-Fran\,cois'

_publ_section_title
;
 Direct Zn--diamine promoted reduction of C=O and C=N bonds
 by polymethylhydrosiloxane in methanol
;
_journal_coden_ASTM CHCOFS
_journal_issue 3
_journal_name_full
;
 Chemical Communications (Cambridge, United Kingdom)
;
_journal_page_first 332
_journal_page_last 333
_journal_paper_doi 10.1039/b210144k
_journal_year 2003
_chemical_compound_source 'see paper'
_chemical_formula_sum 'C36 H48 N4 Zn2'
_chemical_formula_weight 667.52
_space_group_IT_number 61
_symmetry_cell_setting orthorhombic
_symmetry_Int_Tables_number 61
_symmetry_space_group_name_Hall '-P 2ac 2ab'
_symmetry_space_group_name_H-M 'P b c a'
_atom_sites_solution_hydrogens geom
_atom_sites_solution_primary direct
_atom_sites_solution_secondary difmap
_cell_angle_alpha 90.00
_cell_angle_beta 90.00
_cell_angle_gamma 90.00
_cell_formula_units_Z 4
_cell_length_a 8.6479(4)
_cell_length_b 19.4712(9)
_cell_length_c 19.5345(9)
_cell_measurement_reflns_used 6161
_cell_measurement_temperature 100
_cell_measurement_theta_max 33.18
_cell_measurement_theta_min 2.09
_cell_volume 3289.3(3)
_computing_cell_refinement 'SMART software (Siemens, 1995)'
_computing_data_collection 'SMART software (Siemens, 1995)'
_computing_data_reduction 'SAINT software (Siemens, 1995)'
_computing_molecular_graphics 'ORTEP (Johnson, 1976)'
_computing_structure_refinement 'SHELXL-97 (Sheldrick, 1997)'
_computing_structure_solution 'SHELXS-97 (Sheldrick, 1990)'
_diffrn_ambient_temperature 100
_diffrn_measured_fraction_theta_full 0.996
_diffrn_measured_fraction_theta_max 0.996
_diffrn_measurement_device_type 'Siemens SMART'
_diffrn_measurement_method 'CCD \w-scan'
_diffrn_radiation_monochromator graphite
_diffrn_radiation_source 'fine-focus sealed tube'
_diffrn_radiation_type MoK\a
_diffrn_radiation_wavelength 0.71073
_diffrn_reflns_av_R_equivalents 0.0901
_diffrn_reflns_av_sigmaI/netI 0.0962
_diffrn_reflns_limit_h_max 13
_diffrn_reflns_limit_h_min -11
_diffrn_reflns_limit_k_max 29
_diffrn_reflns_limit_k_min -29
_diffrn_reflns_limit_l_max 29
_diffrn_reflns_limit_l_min -25
_diffrn_reflns_number 34336
_diffrn_reflns_theta_full 33.18
_diffrn_reflns_theta_max 33.18
_diffrn_reflns_theta_min 2.09
_diffrn_standards_decay_% 0.00
_diffrn_standards_interval_time 0
_diffrn_standards_number 0
_exptl_absorpt_coefficient_mu 1.489
_exptl_absorpt_correction_T_max 0.78
_exptl_absorpt_correction_T_min 0.68
_exptl_absorpt_correction_type gaussian
_exptl_absorpt_process_details 'XPREP, Siemens (1995)'
_exptl_crystal_colour colorless
_exptl_crystal_density_diffrn 1.348
_exptl_crystal_density_meas ?
_exptl_crystal_density_method none
_exptl_crystal_description block
_exptl_crystal_F_000 1408
_exptl_crystal_size_max 0.29
_exptl_crystal_size_mid 0.26
_exptl_crystal_size_min 0.17
_refine_diff_density_max 0.609
_refine_diff_density_min -0.991
_refine_diff_density_rms 0.104
_refine_ls_extinction_method none
_refine_ls_goodness_of_fit_ref 0.996
_refine_ls_hydrogen_treatment constr
_refine_ls_matrix_type full
_refine_ls_number_parameters 195
_refine_ls_number_reflns 6259
_refine_ls_number_restraints 0
_refine_ls_restrained_S_all 0.996
_refine_ls_R_factor_all 0.1177
_refine_ls_R_factor_gt 0.0535
_refine_ls_shift/su_max 0.001
_refine_ls_shift/su_mean 0.000
_refine_ls_structure_factor_coef Fsqd
_refine_ls_weighting_details 'calc w==1/[\s^2^(Fo^2^)+(0.0423P)^2^+0.0000P] where P==(Fo^2^+2Fc^2^)/3'
_refine_ls_weighting_scheme calc
_refine_ls_wR_factor_gt 0.0899
_refine_ls_wR_factor_ref 0.1037
_reflns_number_gt 3713
_reflns_number_total 6259
_reflns_threshold_expression I>2\s(I)
_cod_data_source_file b210144k.txt
_cod_data_source_block 3844
_cod_depositor_comments
;
The following automatic conversions were performed:

'_exptl_crystal_density_meas' value 'none' was changed to '?' - the
value is perceived as not measured.

Automatic conversion script
Id: cif_fix_values 3008 2015-01-20 13:52:24Z robertas 
;
_cod_database_code 7103949

loop_
_symmetry_equiv_pos_as_xyz
'x, y, z'
'-x+1/2, -y, z+1/2'
'-x, y+1/2, -z+1/2'
'x+1/2, -y+1/2, -z'
'-x, -y, -z'
'x-1/2, y, -z-1/2'
'x, -y-1/2, z-1/2'
'-x-1/2, y-1/2, z'

loop_
_atom_site_label
_atom_site_type_symbol
_atom_site_fract_x
_atom_site_fract_y
_atom_site_fract_z
_atom_site_U_iso_or_equiv
_atom_site_adp_type
_atom_site_occupancy
_atom_site_symmetry_multiplicity
_atom_site_calc_flag
_atom_site_refinement_flags
_atom_site_disorder_assembly
_atom_site_disorder_group
Zn1 Zn 0.01539(3) 0.005910(11) 0.427794(12) 0.01525(8) Uani 1 1 d . . .
C1 C 0.1687(2) -0.11347(10) 0.35241(10) 0.0193(4) Uani 1 1 d . . .
H1A H 0.1745 -0.0764 0.3193 0.023 Uiso 1 1 calc R . .
H1B H 0.0723 -0.1377 0.3448 0.023 Uiso 1 1 calc R . .
N2 N 0.1666(2) -0.08341(9) 0.42251(9) 0.0174(4) Uani 1 1 d . . .
C3 C 0.1094(2) -0.13067(11) 0.47621(11) 0.0195(4) Uani 1 1 d . . .
H3A H 0.1540 -0.1181 0.5200 0.023 Uiso 1 1 calc R . .
H3B H 0.1414 -0.1772 0.4657 0.023 Uiso 1 1 calc R . .
C4 C 0.0662(2) 0.12749(10) 0.51927(11) 0.0182(4) Uani 1 1 d . . .
H4A H 0.1015 0.1561 0.4817 0.022 Uiso 1 1 calc R . .
H4B H 0.1109 0.1451 0.5613 0.022 Uiso 1 1 calc R . .
N5 N 0.1176(2) 0.05668(9) 0.50834(8) 0.0157(4) Uani 1 1 d . . .
C6 C 0.2858(2) 0.05260(11) 0.51758(11) 0.0181(4) Uani 1 1 d . . .
H6A H 0.3163 0.0047 0.5160 0.022 Uiso 1 1 calc R . .
H6B H 0.3111 0.0698 0.5628 0.022 Uiso 1 1 calc R . .
C7 C -0.0591(2) 0.04190(11) 0.33828(10) 0.0202(5) Uani 1 1 d . . .
H7A H -0.0982 0.0881 0.3452 0.024 Uiso 1 1 calc R . .
H7B H 0.0283 0.0449 0.3073 0.024 Uiso 1 1 calc R . .
C8 C -0.1856(3) -0.00089(11) 0.30394(11) 0.0261(5) Uani 1 1 d . . .
H8A H -0.1499 -0.0472 0.2981 0.039 Uiso 1 1 calc R . .
H8B H -0.2098 0.0185 0.2600 0.039 Uiso 1 1 calc R . .
H8C H -0.2766 -0.0008 0.3321 0.039 Uiso 1 1 calc R . .
C11 C 0.3011(2) -0.16225(10) 0.33993(10) 0.0170(4) Uani 1 1 d . . .
C12 C 0.4473(2) -0.13682(11) 0.32464(10) 0.0212(5) Uani 1 1 d . . .
H12 H 0.4632 -0.0897 0.3221 0.025 Uiso 1 1 calc R . .
C13 C 0.5696(3) -0.18160(13) 0.31319(11) 0.0266(5) Uani 1 1 d . . .
H13 H 0.6671 -0.1643 0.3030 0.032 Uiso 1 1 calc R . .
C14 C 0.5471(3) -0.25159(13) 0.31682(11) 0.0306(6) Uani 1 1 d . . .
H14 H 0.6293 -0.2813 0.3087 0.037 Uiso 1 1 calc R . .
C15 C 0.4034(3) -0.27767(12) 0.33249(12) 0.0296(5) Uani 1 1 d . . .
H15 H 0.3886 -0.3249 0.3354 0.036 Uiso 1 1 calc R . .
C16 C 0.2804(3) -0.23299(11) 0.34397(12) 0.0248(5) Uani 1 1 d . . .
H16 H 0.1833 -0.2506 0.3544 0.030 Uiso 1 1 calc R . .
C21 C 0.3808(2) 0.09207(11) 0.46506(10) 0.0187(4) Uani 1 1 d . . .
C22 C 0.4728(2) 0.14728(12) 0.48417(12) 0.0232(5) Uani 1 1 d . . .
H22 H 0.4749 0.1611 0.5297 0.028 Uiso 1 1 calc R . .
C23 C 0.5621(2) 0.18240(12) 0.43595(12) 0.0272(5) Uani 1 1 d . . .
H23 H 0.6244 0.2188 0.4497 0.033 Uiso 1 1 calc R . .
C24 C 0.5583(2) 0.16321(12) 0.36807(12) 0.0277(5) Uani 1 1 d . . .
H24 H 0.6178 0.1866 0.3360 0.033 Uiso 1 1 calc R . .
C25 C 0.4659(3) 0.10913(12) 0.34789(12) 0.0285(5) Uani 1 1 d . . .
H25 H 0.4621 0.0963 0.3021 0.034 Uiso 1 1 calc R . .
C26 C 0.3786(3) 0.07403(11) 0.39598(11) 0.0245(5) Uani 1 1 d . . .
H26 H 0.3171 0.0375 0.3818 0.029 Uiso 1 1 calc R . .
H2 H 0.255(3) -0.0736(11) 0.4315(10) 0.014(6) Uiso 1 1 d . . .

loop_
_atom_site_aniso_label
_atom_site_aniso_U_11
_atom_site_aniso_U_22
_atom_site_aniso_U_33
_atom_site_aniso_U_23
_atom_site_aniso_U_13
_atom_site_aniso_U_12
Zn1 0.01556(12) 0.01628(13) 0.01392(12) -0.00145(9) -0.00029(9) 0.00082(9)
C1 0.0209(11) 0.0211(11) 0.0159(11) -0.0011(9) 0.0006(8) 0.0034(8)
N2 0.0153(9) 0.0205(9) 0.0165(9) -0.0025(7) 0.0008(7) 0.0012(7)
C3 0.0234(11) 0.0173(11) 0.0178(11) -0.0002(9) 0.0004(9) 0.0043(8)
C4 0.0208(11) 0.0170(10) 0.0170(10) -0.0017(8) 0.0015(9) 0.0010(8)
N5 0.0155(8) 0.0151(8) 0.0164(9) -0.0028(7) -0.0011(6) 0.0008(7)
C6 0.0162(10) 0.0205(10) 0.0177(10) -0.0026(9) -0.0016(8) -0.0013(8)
C7 0.0199(11) 0.0204(11) 0.0203(11) 0.0004(9) -0.0008(8) -0.0005(8)
C8 0.0284(12) 0.0279(12) 0.0220(11) 0.0019(10) -0.0067(9) -0.0030(10)
C11 0.0188(10) 0.0225(11) 0.0097(10) -0.0029(8) 0.0006(8) 0.0045(8)
C12 0.0235(12) 0.0227(11) 0.0173(11) -0.0014(9) 0.0019(9) -0.0030(9)
C13 0.0167(11) 0.0415(15) 0.0217(12) -0.0026(10) 0.0039(9) 0.0002(10)
C14 0.0266(13) 0.0360(14) 0.0292(13) -0.0021(11) 0.0028(10) 0.0158(11)
C15 0.0346(14) 0.0217(12) 0.0325(14) -0.0006(10) 0.0040(11) 0.0077(10)
C16 0.0208(12) 0.0242(12) 0.0296(12) -0.0015(10) 0.0061(9) -0.0005(9)
C21 0.0145(10) 0.0213(11) 0.0203(12) -0.0014(9) -0.0003(8) 0.0026(8)
C22 0.0187(11) 0.0246(12) 0.0263(12) -0.0006(9) -0.0047(9) 0.0017(9)
C23 0.0164(11) 0.0254(12) 0.0399(15) 0.0045(11) -0.0051(10) -0.0023(8)
C24 0.0171(11) 0.0320(13) 0.0342(14) 0.0073(11) 0.0068(10) 0.0002(9)
C25 0.0276(12) 0.0338(13) 0.0242(12) -0.0023(10) 0.0083(10) 0.0010(10)
C26 0.0231(12) 0.0247(12) 0.0257(12) -0.0049(10) 0.0037(9) -0.0035(9)

loop_
_atom_type_symbol
_atom_type_description
_atom_type_scat_dispersion_real
_atom_type_scat_dispersion_imag
_atom_type_scat_source
C C 0.0033 0.0016 'International Tables Vol C Tables 4.2.6.8 and 6.1.1.4'
H H 0.0000 0.0000 'International Tables Vol C Tables 4.2.6.8 and 6.1.1.4'
N N 0.0061 0.0033 'International Tables Vol C Tables 4.2.6.8 and 6.1.1.4'
Zn Zn 0.2839 1.4301 'International Tables Vol C Tables 4.2.6.8 and 6.1.1.4'

loop_
_geom_angle_atom_site_label_1
_geom_angle_atom_site_label_2
_geom_angle_atom_site_label_3
_geom_angle
_geom_angle_site_symmetry_1
_geom_angle_site_symmetry_3
_geom_angle_publ_flag
C7 Zn1 N5 129.91(8) . . ?
C7 Zn1 N5 123.47(7) . 5_556 ?
N5 Zn1 N5 93.46(6) . 5_556 ?
C7 Zn1 N2 115.70(8) . . ?
N5 Zn1 N2 99.31(7) . . ?
N5 Zn1 N2 83.87(7) 5_556 . ?
C7 Zn1 Zn1 150.42(6) . 5_556 ?
N5 Zn1 Zn1 47.19(5) . 5_556 ?
N5 Zn1 Zn1 46.27(4) 5_556 5_556 ?
N2 Zn1 Zn1 92.21(5) . 5_556 ?
N2 C1 C11 113.94(16) . . ?
N2 C1 H1A 108.8 . . ?
C11 C1 H1A 108.8 . . ?
N2 C1 H1B 108.8 . . ?
C11 C1 H1B 108.8 . . ?
H1A C1 H1B 107.7 . . ?
C3 N2 C1 114.29(16) . . ?
C3 N2 Zn1 105.20(12) . . ?
C1 N2 Zn1 111.39(12) . . ?
C3 N2 H2 108.1(15) . . ?
C1 N2 H2 106.4(15) . . ?
Zn1 N2 H2 111.6(15) . . ?
N2 C3 C4 110.42(17) . 5_556 ?
N2 C3 H3A 109.6 . . ?
C4 C3 H3A 109.6 5_556 . ?
N2 C3 H3B 109.6 . . ?
C4 C3 H3B 109.6 5_556 . ?
H3A C3 H3B 108.1 . . ?
N5 C4 C3 110.49(17) . 5_556 ?
N5 C4 H4A 109.6 . . ?
C3 C4 H4A 109.6 5_556 . ?
N5 C4 H4B 109.6 . . ?
C3 C4 H4B 109.6 5_556 . ?
H4A C4 H4B 108.1 . . ?
C4 N5 C6 109.53(16) . . ?
C4 N5 Zn1 115.66(13) . . ?
C6 N5 Zn1 119.59(13) . . ?
C4 N5 Zn1 107.14(12) . 5_556 ?
C6 N5 Zn1 116.15(13) . 5_556 ?
Zn1 N5 Zn1 86.54(6) . 5_556 ?
N5 C6 C21 115.13(17) . . ?
N5 C6 H6A 108.5 . . ?
C21 C6 H6A 108.5 . . ?
N5 C6 H6B 108.5 . . ?
C21 C6 H6B 108.5 . . ?
H6A C6 H6B 107.5 . . ?
C8 C7 Zn1 115.14(14) . . ?
C8 C7 H7A 108.5 . . ?
Zn1 C7 H7A 108.5 . . ?
C8 C7 H7B 108.5 . . ?
Zn1 C7 H7B 108.5 . . ?
H7A C7 H7B 107.5 . . ?
C7 C8 H8A 109.5 . . ?
C7 C8 H8B 109.5 . . ?
H8A C8 H8B 109.5 . . ?
C7 C8 H8C 109.5 . . ?
H8A C8 H8C 109.5 . . ?
H8B C8 H8C 109.5 . . ?
C12 C11 C16 118.84(19) . . ?
C12 C11 C1 120.06(19) . . ?
C16 C11 C1 121.10(19) . . ?
C13 C12 C11 120.2(2) . . ?
C13 C12 H12 119.9 . . ?
C11 C12 H12 119.9 . . ?
C14 C13 C12 120.3(2) . . ?
C14 C13 H13 119.8 . . ?
C12 C13 H13 119.8 . . ?
C15 C14 C13 120.2(2) . . ?
C15 C14 H14 119.9 . . ?
C13 C14 H14 119.9 . . ?
C14 C15 C16 119.7(2) . . ?
C14 C15 H15 120.2 . . ?
C16 C15 H15 120.2 . . ?
C11 C16 C15 120.7(2) . . ?
C11 C16 H16 119.6 . . ?
C15 C16 H16 119.6 . . ?
C22 C21 C26 117.6(2) . . ?
C22 C21 C6 121.25(19) . . ?
C26 C21 C6 121.17(19) . . ?
C21 C22 C23 121.0(2) . . ?
C21 C22 H22 119.5 . . ?
C23 C22 H22 119.5 . . ?
C24 C23 C22 120.2(2) . . ?
C24 C23 H23 119.9 . . ?
C22 C23 H23 119.9 . . ?
C23 C24 C25 119.7(2) . . ?
C23 C24 H24 120.1 . . ?
C25 C24 H24 120.1 . . ?
C24 C25 C26 119.9(2) . . ?
C24 C25 H25 120.1 . . ?
C26 C25 H25 120.1 . . ?
C25 C26 C21 121.6(2) . . ?
C25 C26 H26 119.2 . . ?
C21 C26 H26 119.2 . . ?

loop_
_geom_bond_atom_site_label_1
_geom_bond_atom_site_label_2
_geom_bond_distance
_geom_bond_site_symmetry_2
_geom_bond_publ_flag
Zn1 C7 1.991(2) . ?
Zn1 N5 2.0580(16) . ?
Zn1 N5 2.0893(17) 5_556 ?
Zn1 N2 2.1784(17) . ?
Zn1 Zn1 2.8428(5) 5_556 ?
C1 N2 1.489(3) . ?
C1 C11 1.508(3) . ?
C1 H1A 0.9700 . ?
C1 H1B 0.9700 . ?
N2 C3 1.480(3) . ?
N2 H2 0.80(2) . ?
C3 C4 1.522(3) 5_556 ?
C3 H3A 0.9700 . ?
C3 H3B 0.9700 . ?
C4 N5 1.464(2) . ?
C4 C3 1.522(3) 5_556 ?
C4 H4A 0.9700 . ?
C4 H4B 0.9700 . ?
N5 C6 1.468(3) . ?
N5 Zn1 2.0893(17) 5_556 ?
C6 C21 1.522(3) . ?
C6 H6A 0.9700 . ?
C6 H6B 0.9700 . ?
C7 C8 1.530(3) . ?
C7 H7A 0.9700 . ?
C7 H7B 0.9700 . ?
C8 H8A 0.9600 . ?
C8 H8B 0.9600 . ?
C8 H8C 0.9600 . ?
C11 C12 1.390(3) . ?
C11 C16 1.391(3) . ?
C12 C13 1.389(3) . ?
C12 H12 0.9300 . ?
C13 C14 1.378(3) . ?
C13 H13 0.9300 . ?
C14 C15 1.377(3) . ?
C14 H14 0.9300 . ?
C15 C16 1.393(3) . ?
C15 H15 0.9300 . ?
C16 H16 0.9300 . ?
C21 C22 1.388(3) . ?
C21 C26 1.395(3) . ?
C22 C23 1.397(3) . ?
C22 H22 0.9300 . ?
C23 C24 1.378(3) . ?
C23 H23 0.9300 . ?
C24 C25 1.379(3) . ?
C24 H24 0.9300 . ?
C25 C26 1.385(3) . ?
C25 H25 0.9300 . ?
C26 H26 0.9300 . ?
